data_1560097
loop_
_publ_author_name
'Wang, Yandong'
'Bai, Jingyi'
'Yang, Youqing'
'Zhao, Wenxuan'
'Liang, Yong'
'Wang, Di'
'Zhao, Yue'
'Shi, Zhuangzhi'

_publ_section_title
;
 Rhodium-catalysed selective C--C bond activation and borylation of
 cyclopropanes
;
_journal_issue 10
_journal_name_full 'Chemical Science'
_journal_page_first 3599
_journal_page_last 3607
_journal_paper_doi 10.1039/D0SC06186G
_journal_volume 12
_journal_year 2021
_chemical_formula_sum 'C21 H30 B F2 N O5'
_chemical_formula_weight 425.27
_space_group_crystal_system monoclinic
_space_group_IT_number 14
_space_group_name_Hall '-P 2ybc'
_space_group_name_H-M_alt 'P 1 21/c 1'
_atom_sites_solution_hydrogens geom
_audit_creation_method SHELXL-2018/3
_audit_update_record
;
2020-09-16 deposited with the CCDC.	2021-01-15 downloaded from the CCDC.
;
_cell_angle_alpha 90
_cell_angle_beta 94.364(3)
_cell_angle_gamma 90
_cell_formula_units_Z 4
_cell_length_a 14.1856(8)
_cell_length_b 17.0247(8)
_cell_length_c 9.5406(5)
_cell_measurement_reflns_used 3893
_cell_measurement_temperature 190(2)
_cell_measurement_theta_max 50.77
_cell_measurement_theta_min 3.53
_cell_volume 2297.4(2)
_computing_structure_refinement 'SHELXL-2018/3 (Sheldrick, 2018)'
_computing_structure_solution 'SHELXT 2014/5 (Sheldrick, 2014)'
_diffrn_ambient_temperature 190(2)
_diffrn_measured_fraction_theta_full 0.997
_diffrn_measured_fraction_theta_max 0.995
_diffrn_measurement_device_type 'Bruker APEX-II CCD'
_diffrn_measurement_method '\f and \w scans'
_diffrn_radiation_type GaK\a
_diffrn_radiation_wavelength 1.34139
_diffrn_reflns_av_R_equivalents 0.0789
_diffrn_reflns_av_unetI/netI 0.0655
_diffrn_reflns_Laue_measured_fraction_full 0.997
_diffrn_reflns_Laue_measured_fraction_max 0.995
_diffrn_reflns_limit_h_max 17
_diffrn_reflns_limit_h_min -17
_diffrn_reflns_limit_k_max 20
_diffrn_reflns_limit_k_min -14
_diffrn_reflns_limit_l_max 11
_diffrn_reflns_limit_l_min -11
_diffrn_reflns_number 17884
_diffrn_reflns_point_group_measured_fraction_full 0.997
_diffrn_reflns_point_group_measured_fraction_max 0.995
_diffrn_reflns_theta_full 53.594
_diffrn_reflns_theta_max 54.137
_diffrn_reflns_theta_min 2.718
_exptl_absorpt_coefficient_mu 0.515
_exptl_crystal_density_diffrn 1.230
_exptl_crystal_description BLOCK
_exptl_crystal_F_000 904
_exptl_crystal_size_max 0.120
_exptl_crystal_size_mid 0.110
_exptl_crystal_size_min 0.080
_refine_diff_density_max 0.323
_refine_diff_density_min -0.254
_refine_diff_density_rms 0.058
_refine_ls_extinction_coef 0.0040(8)
_refine_ls_extinction_expression Fc^*^=kFc[1+0.001xFc^2^\l^3^/sin(2\q)]^-1/4^
_refine_ls_extinction_method 'SHELXL-2018/3 (Sheldrick 2018)'
_refine_ls_goodness_of_fit_ref 1.006
_refine_ls_hydrogen_treatment constr
_refine_ls_matrix_type full
_refine_ls_number_parameters 279
_refine_ls_number_reflns 4231
_refine_ls_number_restraints 0
_refine_ls_restrained_S_all 1.006
_refine_ls_R_factor_all 0.1197
_refine_ls_R_factor_gt 0.0672
_refine_ls_shift/su_max 0.000
_refine_ls_shift/su_mean 0.000
_refine_ls_structure_factor_coef Fsqd
_refine_ls_weighting_details 'w=1/[\s^2^(Fo^2^)+(0.1283P)^2^] where P=(Fo^2^+2Fc^2^)/3'
_refine_ls_weighting_scheme calc
_refine_ls_wR_factor_gt 0.1819
_refine_ls_wR_factor_ref 0.2237
_reflns_Friedel_coverage 0.000
_reflns_number_gt 2347
_reflns_number_total 4231
_reflns_threshold_expression 'I > 2\s(I)'
_cod_data_source_file d0sc06186g2.cif
_cod_data_source_block 1_a
_cod_depositor_comments 'Adding full bibliography for 1560097--1560099.cif.'
_cod_original_sg_symbol_H-M 'P 21/c'
_cod_database_code 1560097
_shelx_shelxl_version_number 2018/3
_shelx_space_group_comment
;
The symmetry employed for this shelxl refinement is uniquely defined
by the following loop, which should always be used as a source of
symmetry information in preference to the above space-group names.
They are only intended as comments.
;
_shelx_estimated_absorpt_t_min 0.941
_shelx_estimated_absorpt_t_max 0.960

loop_
_space_group_symop_operation_xyz
'x, y, z'
'-x, y+1/2, -z+1/2'
'-x, -y, -z'
'x, -y-1/2, z-1/2'

loop_
_atom_site_label
_atom_site_type_symbol
_atom_site_fract_x
_atom_site_fract_y
_atom_site_fract_z
_atom_site_U_iso_or_equiv
_atom_site_adp_type
_atom_site_occupancy
_atom_site_site_symmetry_order
_atom_site_calc_flag
_atom_site_refinement_flags_posn
_atom_site_refinement_flags_adp
_atom_site_refinement_flags_occupancy
_atom_site_disorder_assembly
_atom_site_disorder_group
B1 B 0.4490(2) 0.3602(2) 0.6383(4) 0.0504(9) Uani 1 1 d . . . . .
C1 C 0.8789(2) 0.1134(2) 0.7704(4) 0.0652(10) Uani 1 1 d . . . . .
H1A H 0.826117 0.077835 0.784161 0.098 Uiso 1 1 calc R U . . .
H1B H 0.934971 0.082641 0.751550 0.098 Uiso 1 1 calc R U . . .
H1C H 0.862072 0.148166 0.690534 0.098 Uiso 1 1 calc R U . . .
C2 C 0.9732(2) 0.2259(2) 0.8752(4) 0.0694(11) Uani 1 1 d . . . . .
H2A H 0.950191 0.257660 0.793981 0.104 Uiso 1 1 calc R U . . .
H2B H 1.033153 0.200981 0.856082 0.104 Uiso 1 1 calc R U . . .
H2C H 0.983032 0.259763 0.958170 0.104 Uiso 1 1 calc R U . . .
C3 C 0.9389(2) 0.1098(2) 1.0219(4) 0.0630(9) Uani 1 1 d . . . . .
H3A H 0.958184 0.142017 1.104267 0.095 Uiso 1 1 calc R U . . .
H3B H 0.993646 0.080673 0.992565 0.095 Uiso 1 1 calc R U . . .
H3C H 0.889836 0.072670 1.045982 0.095 Uiso 1 1 calc R U . . .
C4 C 0.9001(2) 0.16249(16) 0.9025(3) 0.0435(7) Uani 1 1 d . . . . .
C5 C 0.8124(2) 0.20559(16) 0.9463(3) 0.0428(7) Uani 1 1 d . . . . .
C6 C 0.8782(3) 0.5911(2) 0.9658(5) 0.0764(12) Uani 1 1 d . . . . .
C7 C 0.7608(2) 0.51480(18) 1.0218(4) 0.0579(9) Uani 1 1 d . . . . .
C8 C 0.8074(2) 0.47769(18) 0.9214(4) 0.0552(8) Uani 1 1 d . . . . .
C9 C 0.7842(2) 0.40463(17) 0.8720(3) 0.0497(8) Uani 1 1 d . . . . .
H9 H 0.817076 0.380092 0.800821 0.060 Uiso 1 1 calc R U . . .
C10 C 0.7091(2) 0.36790(17) 0.9323(3) 0.0440(7) Uani 1 1 d . . . . .
C11 C 0.6623(2) 0.40623(17) 1.0355(3) 0.0501(8) Uani 1 1 d . . . . .
H11 H 0.611656 0.379908 1.075364 0.060 Uiso 1 1 calc R U . . .
C12 C 0.6864(2) 0.48170(18) 1.0830(3) 0.0569(9) Uani 1 1 d . . . . .
H12 H 0.653598 0.507994 1.152378 0.068 Uiso 1 1 calc R U . . .
C13 C 0.6745(2) 0.28834(16) 0.8783(3) 0.0422(7) Uani 1 1 d . . . . .
H13 H 0.639595 0.262578 0.952979 0.051 Uiso 1 1 calc R U . . .
C14 C 0.6070(2) 0.29679(17) 0.7465(3) 0.0467(7) Uani 1 1 d . . . . .
H14A H 0.584584 0.243941 0.716307 0.056 Uiso 1 1 calc R U . . .
H14B H 0.642326 0.319031 0.670119 0.056 Uiso 1 1 calc R U . . .
C15 C 0.5212(2) 0.34889(18) 0.7664(3) 0.0521(8) Uani 1 1 d . . . . .
H15A H 0.544563 0.401405 0.797036 0.063 Uiso 1 1 calc R U . . .
H15B H 0.487195 0.326603 0.844039 0.063 Uiso 1 1 calc R U . . .
C16 C 0.3680(3) 0.3474(2) 0.4222(4) 0.0708(11) Uani 1 1 d . . . . .
C19 C 0.3232(3) 0.4132(2) 0.5085(4) 0.0667(10) Uani 1 1 d . . . . .
F1 F 0.87264(18) 0.65707(12) 0.8895(3) 0.0937(8) Uani 1 1 d . . . . .
F2 F 0.95860(17) 0.59601(13) 1.0463(3) 0.1034(9) Uani 1 1 d . . . . .
N1 N 0.75310(16) 0.23679(13) 0.8455(3) 0.0443(6) Uani 1 1 d . . . . .
H1 H 0.761359 0.226142 0.757043 0.053 Uiso 1 1 calc R U . . .
O1 O 0.45140(17) 0.32503(15) 0.5120(3) 0.0759(8) Uani 1 1 d . . . . .
O2 O 0.3742(2) 0.40829(17) 0.6425(3) 0.0898(10) Uani 1 1 d . . . . .
O3 O 0.79894(14) 0.21360(12) 1.0723(2) 0.0548(6) Uani 1 1 d . . . . .
O4 O 0.80323(19) 0.58795(13) 1.0492(3) 0.0740(8) Uani 1 1 d . . . . .
O5 O 0.87956(16) 0.52703(14) 0.8800(3) 0.0729(8) Uani 1 1 d . . . . .
C23 C 0.2199(3) 0.4028(4) 0.5270(7) 0.131(2) Uani 1 1 d . . . . .
H23A H 0.209316 0.351083 0.567907 0.196 Uiso 1 1 calc R U . . .
H23B H 0.183984 0.406911 0.435421 0.196 Uiso 1 1 calc R U . . .
H23C H 0.198950 0.443791 0.589800 0.196 Uiso 1 1 calc R U . . .
C21 C 0.3069(4) 0.2740(3) 0.4066(8) 0.134(2) Uani 1 1 d . . . . .
H21A H 0.345417 0.229742 0.378608 0.201 Uiso 1 1 calc R U . . .
H21B H 0.255008 0.282981 0.334538 0.201 Uiso 1 1 calc R U . . .
H21C H 0.280939 0.262128 0.496449 0.201 Uiso 1 1 calc R U . . .
C22 C 0.4019(5) 0.3733(5) 0.2849(6) 0.169(3) Uani 1 1 d . . . . .
H22A H 0.449358 0.414748 0.301470 0.253 Uiso 1 1 calc R U . . .
H22B H 0.348448 0.393482 0.224368 0.253 Uiso 1 1 calc R U . . .
H22C H 0.430156 0.328527 0.238850 0.253 Uiso 1 1 calc R U . . .
C20 C 0.3380(5) 0.4958(3) 0.4549(6) 0.129(2) Uani 1 1 d . . . . .
H20A H 0.324174 0.533830 0.527640 0.193 Uiso 1 1 calc R U . . .
H20B H 0.295645 0.504995 0.370464 0.193 Uiso 1 1 calc R U . . .
H20C H 0.403761 0.501979 0.431841 0.193 Uiso 1 1 calc R U . . .

loop_
_atom_site_aniso_label
_atom_site_aniso_U_11
_atom_site_aniso_U_22
_atom_site_aniso_U_33
_atom_site_aniso_U_23
_atom_site_aniso_U_13
_atom_site_aniso_U_12
B1 0.0470(19) 0.051(2) 0.054(2) -0.0018(16) 0.0087(17) 0.0058(16)
C1 0.065(2) 0.072(2) 0.059(2) -0.0170(17) 0.0050(18) 0.0172(18)
C2 0.0519(19) 0.070(2) 0.089(3) 0.0010(19) 0.020(2) -0.0035(17)
C3 0.061(2) 0.063(2) 0.065(2) 0.0023(17) 0.0035(18) 0.0130(17)
C4 0.0424(15) 0.0443(16) 0.0442(17) -0.0017(12) 0.0052(13) 0.0029(12)
C5 0.0432(16) 0.0448(16) 0.0409(17) 0.0007(12) 0.0075(14) -0.0005(12)
C6 0.068(2) 0.059(2) 0.100(3) 0.002(2) -0.006(2) -0.0081(19)
C7 0.068(2) 0.0437(18) 0.060(2) -0.0053(15) -0.0062(18) 0.0021(15)
C8 0.0526(18) 0.0515(18) 0.061(2) 0.0037(15) 0.0033(16) -0.0008(15)
C9 0.0510(17) 0.0490(17) 0.0498(18) -0.0004(13) 0.0085(15) 0.0017(14)
C10 0.0466(16) 0.0478(16) 0.0377(16) -0.0002(12) 0.0037(13) 0.0062(13)
C11 0.0538(17) 0.0540(18) 0.0433(17) -0.0028(13) 0.0090(15) 0.0070(14)
C12 0.069(2) 0.0556(19) 0.0462(19) -0.0080(14) 0.0055(17) 0.0155(16)
C13 0.0418(15) 0.0461(16) 0.0397(16) 0.0005(12) 0.0101(13) 0.0031(12)
C14 0.0445(16) 0.0509(17) 0.0450(17) -0.0019(13) 0.0054(14) 0.0004(13)
C15 0.0472(17) 0.0566(18) 0.053(2) -0.0023(14) 0.0049(15) 0.0061(14)
C16 0.063(2) 0.091(3) 0.056(2) -0.0102(19) -0.0086(18) 0.026(2)
C19 0.061(2) 0.077(2) 0.061(2) -0.0027(18) -0.0062(19) 0.0224(18)
F1 0.1025(18) 0.0600(13) 0.117(2) 0.0125(13) -0.0023(15) -0.0124(11)
F2 0.0827(16) 0.0757(16) 0.146(3) -0.0095(14) -0.0309(17) -0.0108(12)
N1 0.0458(13) 0.0490(14) 0.0387(14) -0.0022(10) 0.0072(11) 0.0074(11)
O1 0.0658(15) 0.0937(18) 0.0654(17) -0.0210(13) -0.0129(13) 0.0340(13)
O2 0.0900(19) 0.112(2) 0.0634(17) -0.0245(15) -0.0175(15) 0.0598(16)
O3 0.0553(13) 0.0701(14) 0.0399(13) 0.0029(10) 0.0092(10) 0.0100(10)
O4 0.0887(18) 0.0513(14) 0.0806(19) -0.0112(12) -0.0022(16) -0.0040(12)
O5 0.0684(15) 0.0565(14) 0.095(2) -0.0041(13) 0.0135(14) -0.0153(11)
C23 0.071(3) 0.156(5) 0.167(6) -0.071(4) 0.026(3) 0.002(3)
C21 0.090(3) 0.112(4) 0.195(7) -0.076(4) -0.022(4) 0.012(3)
C22 0.180(6) 0.252(8) 0.081(4) 0.046(5) 0.055(4) 0.119(6)
C20 0.184(6) 0.081(3) 0.120(5) 0.011(3) 0.004(4) 0.017(3)

loop_
_atom_type_symbol
_atom_type_description
_atom_type_scat_dispersion_real
_atom_type_scat_dispersion_imag
_atom_type_scat_source
C C 0.0137 0.0067 'International Tables Vol C Tables 4.2.6.8 and 6.1.1.4'
H H 0.0000 0.0000 'International Tables Vol C Tables 4.2.6.8 and 6.1.1.4'
B B 0.0070 0.0029 'International Tables Vol C Tables 4.2.6.8 and 6.1.1.4'
F F 0.0583 0.0400 'International Tables Vol C Tables 4.2.6.8 and 6.1.1.4'
N N 0.0241 0.0134 'International Tables Vol C Tables 4.2.6.8 and 6.1.1.4'
O O 0.0389 0.0241 'International Tables Vol C Tables 4.2.6.8 and 6.1.1.4'

loop_
_geom_angle_atom_site_label_1
_geom_angle_atom_site_label_2
_geom_angle_atom_site_label_3
_geom_angle
_geom_angle_site_symmetry_1
_geom_angle_site_symmetry_3
_geom_angle_publ_flag
O2 B1 O1 111.7(3) . . ?
O2 B1 C15 122.0(3) . . ?
O1 B1 C15 126.3(3) . . ?
C4 C1 H1A 109.5 . . ?
C4 C1 H1B 109.5 . . ?
H1A C1 H1B 109.5 . . ?
C4 C1 H1C 109.5 . . ?
H1A C1 H1C 109.5 . . ?
H1B C1 H1C 109.5 . . ?
C4 C2 H2A 109.5 . . ?
C4 C2 H2B 109.5 . . ?
H2A C2 H2B 109.5 . . ?
C4 C2 H2C 109.5 . . ?
H2A C2 H2C 109.5 . . ?
H2B C2 H2C 109.5 . . ?
C4 C3 H3A 109.5 . . ?
C4 C3 H3B 109.5 . . ?
H3A C3 H3B 109.5 . . ?
C4 C3 H3C 109.5 . . ?
H3A C3 H3C 109.5 . . ?
H3B C3 H3C 109.5 . . ?
C3 C4 C1 109.5(3) . . ?
C3 C4 C2 109.4(3) . . ?
C1 C4 C2 109.9(3) . . ?
C3 C4 C5 109.5(2) . . ?
C1 C4 C5 112.1(2) . . ?
C2 C4 C5 106.4(2) . . ?
O3 C5 N1 121.2(2) . . ?
O3 C5 C4 120.4(3) . . ?
N1 C5 C4 118.3(2) . . ?
F2 C6 F1 106.0(3) . . ?
F2 C6 O5 110.2(3) . . ?
F1 C6 O5 110.4(4) . . ?
F2 C6 O4 109.6(4) . . ?
F1 C6 O4 109.3(3) . . ?
O5 C6 O4 111.2(3) . . ?
C8 C7 C12 122.8(3) . . ?
C8 C7 O4 108.7(3) . . ?
C12 C7 O4 128.5(3) . . ?
C7 C8 C9 123.3(3) . . ?
C7 C8 O5 108.9(3) . . ?
C9 C8 O5 127.8(3) . . ?
C8 C9 C10 116.1(3) . . ?
C8 C9 H9 122.0 . . ?
C10 C9 H9 122.0 . . ?
C11 C10 C9 120.1(3) . . ?
C11 C10 C13 120.0(2) . . ?
C9 C10 C13 119.8(2) . . ?
C10 C11 C12 122.8(3) . . ?
C10 C11 H11 118.6 . . ?
C12 C11 H11 118.6 . . ?
C7 C12 C11 114.8(3) . . ?
C7 C12 H12 122.6 . . ?
C11 C12 H12 122.6 . . ?
N1 C13 C10 112.0(2) . . ?
N1 C13 C14 108.6(2) . . ?
C10 C13 C14 111.2(2) . . ?
N1 C13 H13 108.3 . . ?
C10 C13 H13 108.3 . . ?
C14 C13 H13 108.3 . . ?
C13 C14 C15 114.0(2) . . ?
C13 C14 H14A 108.7 . . ?
C15 C14 H14A 108.7 . . ?
C13 C14 H14B 108.7 . . ?
C15 C14 H14B 108.7 . . ?
H14A C14 H14B 107.6 . . ?
C14 C15 B1 117.4(3) . . ?
C14 C15 H15A 108.0 . . ?
B1 C15 H15A 108.0 . . ?
C14 C15 H15B 108.0 . . ?
B1 C15 H15B 108.0 . . ?
H15A C15 H15B 107.2 . . ?
O1 C16 C22 106.9(4) . . ?
O1 C16 C21 105.9(4) . . ?
C22 C16 C21 112.0(5) . . ?
O1 C16 C19 102.9(3) . . ?
C22 C16 C19 115.1(4) . . ?
C21 C16 C19 113.0(4) . . ?
O2 C19 C23 108.8(4) . . ?
O2 C19 C20 106.5(4) . . ?
C23 C19 C20 108.1(4) . . ?
O2 C19 C16 103.5(3) . . ?
C23 C19 C16 114.9(4) . . ?
C20 C19 C16 114.7(4) . . ?
C5 N1 C13 122.0(2) . . ?
C5 N1 H1 119.0 . . ?
C13 N1 H1 119.0 . . ?
B1 O1 C16 109.6(3) . . ?
B1 O2 C19 110.9(3) . . ?
C6 O4 C7 105.5(3) . . ?
C6 O5 C8 105.5(3) . . ?
C19 C23 H23A 109.5 . . ?
C19 C23 H23B 109.5 . . ?
H23A C23 H23B 109.5 . . ?
C19 C23 H23C 109.5 . . ?
H23A C23 H23C 109.5 . . ?
H23B C23 H23C 109.5 . . ?
C16 C21 H21A 109.5 . . ?
C16 C21 H21B 109.5 . . ?
H21A C21 H21B 109.5 . . ?
C16 C21 H21C 109.5 . . ?
H21A C21 H21C 109.5 . . ?
H21B C21 H21C 109.5 . . ?
C16 C22 H22A 109.5 . . ?
C16 C22 H22B 109.5 . . ?
H22A C22 H22B 109.5 . . ?
C16 C22 H22C 109.5 . . ?
H22A C22 H22C 109.5 . . ?
H22B C22 H22C 109.5 . . ?
C19 C20 H20A 109.5 . . ?
C19 C20 H20B 109.5 . . ?
H20A C20 H20B 109.5 . . ?
C19 C20 H20C 109.5 . . ?
H20A C20 H20C 109.5 . . ?
H20B C20 H20C 109.5 . . ?

loop_
_geom_bond_atom_site_label_1
_geom_bond_atom_site_label_2
_geom_bond_distance
_geom_bond_site_symmetry_2
_geom_bond_publ_flag
B1 O2 1.344(4) . ?
B1 O1 1.348(4) . ?
B1 C15 1.545(5) . ?
C1 C4 1.523(4) . ?
C1 H1A 0.9800 . ?
C1 H1B 0.9800 . ?
C1 H1C 0.9800 . ?
C2 C4 1.533(4) . ?
C2 H2A 0.9800 . ?
C2 H2B 0.9800 . ?
C2 H2C 0.9800 . ?
C3 C4 1.520(4) . ?
C3 H3A 0.9800 . ?
C3 H3B 0.9800 . ?
C3 H3C 0.9800 . ?
C4 C5 1.530(4) . ?
C5 O3 1.239(3) . ?
C5 N1 1.338(4) . ?
C6 F2 1.328(5) . ?
C6 F1 1.337(4) . ?
C6 O5 1.365(5) . ?
C6 O4 1.377(5) . ?
C7 C8 1.361(4) . ?
C7 C12 1.366(5) . ?
C7 O4 1.399(4) . ?
C8 C9 1.362(4) . ?
C8 O5 1.403(4) . ?
C9 C10 1.396(4) . ?
C9 H9 0.9500 . ?
C10 C11 1.391(4) . ?
C10 C13 1.517(4) . ?
C11 C12 1.396(4) . ?
C11 H11 0.9500 . ?
C12 H12 0.9500 . ?
C13 N1 1.471(3) . ?
C13 C14 1.528(4) . ?
C13 H13 1.0000 . ?
C14 C15 1.530(4) . ?
C14 H14A 0.9900 . ?
C14 H14B 0.9900 . ?
C15 H15A 0.9900 . ?
C15 H15B 0.9900 . ?
C16 O1 1.457(4) . ?
C16 C22 1.496(7) . ?
C16 C21 1.521(6) . ?
C16 C19 1.554(5) . ?
C19 O2 1.422(4) . ?
C19 C23 1.500(6) . ?
C19 C20 1.517(6) . ?
N1 H1 0.8800 . ?
C23 H23A 0.9800 . ?
C23 H23B 0.9800 . ?
C23 H23C 0.9800 . ?
C21 H21A 0.9800 . ?
C21 H21B 0.9800 . ?
C21 H21C 0.9800 . ?
C22 H22A 0.9800 . ?
C22 H22B 0.9800 . ?
C22 H22C 0.9800 . ?
C20 H20A 0.9800 . ?
C20 H20B 0.9800 . ?
C20 H20C 0.9800 . ?
